data_4002969
loop_
_publ_author_name
'Takenaka, Hiroyuki'
'Ogaki, Takuya'
'Wang, Chengyuan'
'Kawabata, Kohsuke'
'Takimiya, Kazuo'

_publ_section_title
;
 Selenium-Substituted \b-Methylthiobenzo[1,2-b:4,5-b&#x2032;]dithiophenes:
 Synthesis, Packing Structure, and Transport Properties
;
_journal_issue 17
_journal_name_full 'Chemistry of Materials'
_journal_page_first 6696
_journal_paper_doi 10.1021/acs.chemmater.9b01187
_journal_volume 31
_journal_year 2019
_chemical_formula_moiety 'C12 H10 S2 Se2'
_chemical_formula_sum 'C12 H10 S2 Se2'
_chemical_formula_weight 376.25
_space_group_crystal_system orthorhombic
_space_group_IT_number 61
_space_group_name_Hall '-P 2ac 2ab'
_space_group_name_H-M_alt 'P b c a'
_symmetry_space_group_name_Hall '-P 2ac 2ab'
_symmetry_space_group_name_H-M 'P b c a'
_atom_sites_solution_hydrogens geom
_atom_sites_solution_primary direct
_atom_sites_solution_secondary difmap
_cell_angle_alpha 90.0000
_cell_angle_beta 90.0000
_cell_angle_gamma 90.0000
_cell_formula_units_Z 4
_cell_length_a 14.5203(4)
_cell_length_b 5.27442(15)
_cell_length_c 15.8554(4)
_cell_measurement_reflns_used 12403
_cell_measurement_temperature 100
_cell_measurement_theta_max 68.25
_cell_measurement_theta_min 3.04
_cell_volume 1214.30(6)
_computing_cell_refinement 'RAPID AUTO'
_computing_data_collection 'RAPID AUTO (Rigaku, ????)'
_computing_data_reduction 'RAPID AUTO'
_computing_molecular_graphics 'CrystalStructure 4.2.5'
_computing_publication_material 'CrystalStructure 4.2.5 (Rigaku, 2017)'
_computing_structure_refinement 'SHELXL97 (Sheldrick, 2008)'
_computing_structure_solution 'SIR2011 (Burla, et al., 2012)'
_diffrn_ambient_temperature 100
_diffrn_detector_area_resol_mean 10.000
_diffrn_measured_fraction_theta_full 1.000
_diffrn_measured_fraction_theta_max 1.000
_diffrn_measurement_device_type 'Rigaku R-AXIS RAPID'
_diffrn_measurement_method \w
_diffrn_radiation_type 'Cu K\a'
_diffrn_radiation_wavelength 1.54187
_diffrn_reflns_av_R_equivalents 0.1495
_diffrn_reflns_Laue_measured_fraction_full 1.000
_diffrn_reflns_Laue_measured_fraction_max 1.000
_diffrn_reflns_limit_h_max 17
_diffrn_reflns_limit_h_min -17
_diffrn_reflns_limit_k_max 6
_diffrn_reflns_limit_k_min -6
_diffrn_reflns_limit_l_max 18
_diffrn_reflns_limit_l_min -18
_diffrn_reflns_number 17338
_diffrn_reflns_point_group_measured_fraction_full 1.000
_diffrn_reflns_point_group_measured_fraction_max 1.000
_diffrn_reflns_theta_full 67.687
_diffrn_reflns_theta_max 68.254
_diffrn_reflns_theta_min 5.581
_diffrn_standards_number 0
_exptl_absorpt_coefficient_mu 10.540
_exptl_absorpt_correction_T_max 0.729
_exptl_absorpt_correction_T_min 0.456
_exptl_absorpt_correction_type multi-scan
_exptl_absorpt_process_details 'ABSCOR (Rigaku, 1995)'
_exptl_crystal_colour yellow
_exptl_crystal_density_diffrn 2.058
_exptl_crystal_density_method 'not measured'
_exptl_crystal_description platelet
_exptl_crystal_F_000 728.00
_exptl_crystal_size_max 0.280
_exptl_crystal_size_mid 0.220
_exptl_crystal_size_min 0.030
_refine_diff_density_max 0.94
_refine_diff_density_min -1.92
_refine_ls_extinction_method none
_refine_ls_goodness_of_fit_ref 1.032
_refine_ls_hydrogen_treatment constr
_refine_ls_number_parameters 74
_refine_ls_number_reflns 1113
_refine_ls_number_restraints 0
_refine_ls_R_factor_all 0.0692
_refine_ls_R_factor_gt 0.0586
_refine_ls_shift/su_max 0.000
_refine_ls_structure_factor_coef Fsqd
_refine_ls_weighting_details 'w = 1/[\s^2^(Fo^2^)+(0.0947P)^2^] where P=(Fo^2^+2Fc^2^)/3'
_refine_ls_weighting_scheme calc
_refine_ls_wR_factor_gt 0.1527
_refine_ls_wR_factor_ref 0.1605
_reflns_Friedel_coverage 0.000
_reflns_number_gt 855
_reflns_number_total 1113
_reflns_threshold_expression F^2^>2.0\s(F^2^)
_cod_data_source_file cm9b01187_si_003.cif
_cod_data_source_block beta-MT-BDS
_cod_database_code 4002969

loop_
_space_group_symop_id
_space_group_symop_operation_xyz
1 +X,+Y,+Z
2 1/2+X,1/2-Y,-Z
3 -X,1/2+Y,1/2-Z
4 1/2-X,-Y,1/2+Z
5 -X,-Y,-Z
6 -1/2-X,-1/2+Y,+Z
7 +X,-1/2-Y,-1/2+Z
8 -1/2+X,+Y,-1/2-Z

loop_
_atom_site_label
_atom_site_type_symbol
_atom_site_fract_x
_atom_site_fract_y
_atom_site_fract_z
_atom_site_U_iso_or_equiv
_atom_site_adp_type
_atom_site_occupancy
_atom_site_site_symmetry_order
_atom_site_calc_flag
_atom_site_refinement_flags_posn
_atom_site_refinement_flags_adp
Se1 Se 0.65556(5) 0.87370(14) 0.41928(4) 0.0374(4) Uani 1 1 d . .
S1 S 0.58867(11) 0.9475(3) 0.69178(10) 0.0405(5) Uani 1 1 d . .
C1 C 0.6618(4) 0.9993(15) 0.5299(4) 0.0406(16) Uani 1 1 d . .
H1 H 0.7019 1.1328 0.5463 0.049 Uiso 1 1 calc R U
C2 C 0.6038(5) 0.8817(12) 0.5841(4) 0.0355(16) Uani 1 1 d . .
C3 C 0.5480(4) 0.6824(13) 0.5469(4) 0.0357(15) Uani 1 1 d . .
C4 C 0.5638(4) 0.6469(12) 0.4593(4) 0.0356(15) Uani 1 1 d . .
C5 C 0.5171(5) 0.4662(14) 0.4132(3) 0.0361(15) Uani 1 1 d . .
H5 H 0.5295 0.4444 0.3548 0.043 Uiso 1 1 calc R U
C6 C 0.6641(4) 1.2167(15) 0.7066(5) 0.0440(17) Uani 1 1 d . .
H6A H 0.6633 1.2676 0.7661 0.053 Uiso 1 1 calc R U
H6B H 0.6428 1.3582 0.6716 0.053 Uiso 1 1 calc R U
H6C H 0.7269 1.1703 0.6903 0.053 Uiso 1 1 calc R U

loop_
_atom_site_aniso_label
_atom_site_aniso_U_11
_atom_site_aniso_U_22
_atom_site_aniso_U_33
_atom_site_aniso_U_23
_atom_site_aniso_U_13
_atom_site_aniso_U_12
Se1 0.0414(5) 0.0414(6) 0.0295(5) 0.0016(3) 0.0019(3) -0.0014(3)
S1 0.0454(10) 0.0456(10) 0.0306(9) -0.0039(7) 0.0015(7) -0.0036(8)
C1 0.043(4) 0.043(4) 0.035(4) 0.002(4) 0.000(3) 0.001(3)
C2 0.035(3) 0.040(4) 0.031(4) 0.000(3) -0.005(3) 0.003(3)
C3 0.034(3) 0.041(4) 0.032(3) 0.001(3) -0.006(3) 0.002(3)
C4 0.043(4) 0.034(4) 0.029(4) 0.005(3) 0.003(3) 0.001(3)
C5 0.046(4) 0.042(4) 0.021(3) -0.002(3) -0.001(3) 0.003(3)
C6 0.052(4) 0.042(4) 0.038(4) -0.003(3) 0.001(3) -0.006(3)

loop_
_atom_type_symbol
_atom_type_description
_atom_type_scat_dispersion_real
_atom_type_scat_dispersion_imag
_atom_type_scat_source
C C 0.0181 0.0091
;
International Tables for Crystallography
(Vol. C, Tables 4.2.6.8 and 6.1.1.4)
;
H H 0.0000 0.0000
;
International Tables for Crystallography
(Vol. C, Table 6.1.1.4)
;
S S 0.3331 0.5567
;
International Tables for Crystallography
(Vol. C, Tables 4.2.6.8 and 6.1.1.4)
;
Se Se -0.7943 1.1372
;
International Tables for Crystallography
(Vol. C, Tables 4.2.6.8 and 6.1.1.4)
;

loop_
_geom_angle_atom_site_label_1
_geom_angle_atom_site_label_2
_geom_angle_atom_site_label_3
_geom_angle
_geom_angle_site_symmetry_1
_geom_angle_site_symmetry_3
C1 Se1 C4 86.8(3) . .
C2 S1 C6 101.9(3) . .
C2 C1 Se1 113.7(5) . .
C2 C1 H1 123.2 . .
Se1 C1 H1 123.2 . .
C1 C2 C3 114.9(6) . .
C1 C2 S1 127.2(5) . .
C3 C2 S1 117.9(5) . .
C5 C3 C4 118.9(6) 5_666 .
C5 C3 C2 127.4(6) 5_666 .
C4 C3 C2 113.7(6) . .
C5 C4 C3 122.0(6) . .
C5 C4 Se1 127.1(5) . .
C3 C4 Se1 110.9(5) . .
C4 C5 C3 119.1(6) . 5_666
C4 C5 H5 120.5 . .
C3 C5 H5 120.5 5_666 .
S1 C6 H6A 109.5 . .
S1 C6 H6B 109.5 . .
H6A C6 H6B 109.5 . .
S1 C6 H6C 109.5 . .
H6A C6 H6C 109.5 . .
H6B C6 H6C 109.5 . .

loop_
_geom_bond_atom_site_label_1
_geom_bond_atom_site_label_2
_geom_bond_distance
_geom_bond_site_symmetry_2
Se1 C1 1.877(7) .
Se1 C4 1.900(6) .
S1 C2 1.756(6) .
S1 C6 1.809(7) .
C1 C2 1.354(9) .
C1 H1 0.9500 .
C2 C3 1.453(9) .
C3 C5 1.381(9) 5_666
C3 C4 1.420(9) .
C4 C5 1.379(9) .
C5 C3 1.381(9) 5_666
C5 H5 0.9500 .
C6 H6A 0.9800 .
C6 H6B 0.9800 .
C6 H6C 0.9800 .

loop_
_geom_torsion_atom_site_label_1
_geom_torsion_atom_site_label_2
_geom_torsion_atom_site_label_3
_geom_torsion_atom_site_label_4
_geom_torsion
_geom_torsion_site_symmetry_1
_geom_torsion_site_symmetry_4
C4 Se1 C1 C2 0.4(5) . .
Se1 C1 C2 C3 -0.1(8) . .
Se1 C1 C2 S1 -179.2(4) . .
C6 S1 C2 C1 3.2(7) . .
C6 S1 C2 C3 -175.9(5) . .
C1 C2 C3 C5 -179.4(7) . 5_666
S1 C2 C3 C5 -0.2(9) . 5_666
C1 C2 C3 C4 -0.4(8) . .
S1 C2 C3 C4 178.8(5) . .
C5 C3 C4 C5 -0.9(11) 5_666 .
C2 C3 C4 C5 -180.0(6) . .
C5 C3 C4 Se1 179.7(5) 5_666 .
C2 C3 C4 Se1 0.7(7) . .
C1 Se1 C4 C5 -179.9(6) . .
C1 Se1 C4 C3 -0.6(5) . .
C3 C4 C5 C3 0.9(11) . 5_666
Se1 C4 C5 C3 -179.8(5) . 5_666
